data_7207185
loop_
_publ_author_name
'Kinuta, Takafumi'
'Sato, Tomohiro'
'Tajima, Nobuo'
'Matsubara, Yoshio'
'Miyazawa, Mitsuo'
'Imai, Yoshitane'

_publ_section_title
;
 Preparation of novel polymorphic pigment
 3,3&#x2032;-(4,4&#x2032;-biphenyldiylbisthio)bis-2-methyl-1,4-naphthoquinone
 and its polymorphic properties
;
_journal_issue 3
_journal_name_full CrystEngComm
_journal_page_first 1016
_journal_paper_doi 10.1039/c1ce06115a
_journal_volume 14
_journal_year 2012
_chemical_formula_sum 'C34 H22 O4 S2'
_chemical_formula_weight 558.64
_chemical_name_systematic
;
?
;
_space_group_IT_number 2
_symmetry_cell_setting triclinic
_symmetry_space_group_name_Hall '-P 1'
_symmetry_space_group_name_H-M 'P -1'
_atom_sites_solution_hydrogens geom
_atom_sites_solution_primary direct
_atom_sites_solution_secondary difmap
_audit_creation_method SHELXL-97
_cell_angle_alpha 88.608(9)
_cell_angle_beta 78.867(10)
_cell_angle_gamma 85.617(8)
_cell_formula_units_Z 2
_cell_length_a 6.869(2)
_cell_length_b 12.205(5)
_cell_length_c 15.661(5)
_cell_measurement_reflns_used 4206
_cell_measurement_temperature 100(2)
_cell_measurement_theta_max 30.99
_cell_measurement_theta_min 3.03
_cell_volume 1284.4(8)
_computing_structure_refinement 'SHELXL-97 (Sheldrick, 2008)'
_computing_structure_solution 'SHELXS-97 (Sheldrick, 2008)'
_diffrn_ambient_temperature 100(2)
_diffrn_measured_fraction_theta_full 0.795
_diffrn_measured_fraction_theta_max 0.627
_diffrn_measurement_device_type 'Rigaku Saturn'
_diffrn_measurement_method \w-scans
_diffrn_radiation_monochromator graphite
_diffrn_radiation_source 'fine-focus sealed tube'
_diffrn_radiation_type MoK\a
_diffrn_radiation_wavelength 0.71075
_diffrn_reflns_av_R_equivalents 0.0306
_diffrn_reflns_av_sigmaI/netI 0.0516
_diffrn_reflns_limit_h_max 9
_diffrn_reflns_limit_h_min -8
_diffrn_reflns_limit_k_max 16
_diffrn_reflns_limit_k_min -14
_diffrn_reflns_limit_l_max 22
_diffrn_reflns_limit_l_min -19
_diffrn_reflns_number 8494
_diffrn_reflns_theta_full 25.00
_diffrn_reflns_theta_max 30.99
_diffrn_reflns_theta_min 3.03
_exptl_absorpt_coefficient_mu 0.249
_exptl_absorpt_correction_T_max 0.9804
_exptl_absorpt_correction_T_min 0.9473
_exptl_absorpt_correction_type empirical
_exptl_absorpt_process_details multi-scan
_exptl_crystal_colour Red
_exptl_crystal_density_diffrn 1.444
_exptl_crystal_density_method 'not measured'
_exptl_crystal_description Needle
_exptl_crystal_F_000 580
_exptl_crystal_size_max 0.22
_exptl_crystal_size_mid 0.17
_exptl_crystal_size_min 0.08
_refine_diff_density_max 0.611
_refine_diff_density_min -0.393
_refine_diff_density_rms 0.080
_refine_ls_extinction_method none
_refine_ls_goodness_of_fit_ref 1.062
_refine_ls_hydrogen_treatment constr
_refine_ls_matrix_type full
_refine_ls_number_parameters 363
_refine_ls_number_reflns 5121
_refine_ls_number_restraints 0
_refine_ls_restrained_S_all 1.062
_refine_ls_R_factor_all 0.0636
_refine_ls_R_factor_gt 0.0524
_refine_ls_shift/su_max 0.001
_refine_ls_shift/su_mean 0.000
_refine_ls_structure_factor_coef Fsqd
_refine_ls_weighting_details 'calc w=1/[\s^2^(Fo^2^)+(0.0873P)^2^+0.3618P] where P=(Fo^2^+2Fc^2^)/3'
_refine_ls_weighting_scheme calc
_refine_ls_wR_factor_gt 0.1358
_refine_ls_wR_factor_ref 0.1449
_reflns_number_gt 4206
_reflns_number_total 5121
_reflns_threshold_expression >2\s(I)
_cod_data_source_file c1ce06115a.txt
_cod_data_source_block KINU_1
_cod_original_sg_symbol_H-M P-1
_cod_database_code 7207185

loop_
_symmetry_equiv_pos_as_xyz
'x, y, z'
'-x, -y, -z'

loop_
_atom_site_label
_atom_site_type_symbol
_atom_site_fract_x
_atom_site_fract_y
_atom_site_fract_z
_atom_site_U_iso_or_equiv
_atom_site_adp_type
_atom_site_occupancy
_atom_site_symmetry_multiplicity
_atom_site_calc_flag
_atom_site_refinement_flags
S1 S 0.32282(9) 0.10896(5) 0.99314(4) 0.02507(16) Uani 1 1 d .
S2 S -0.86212(9) -0.11690(5) 1.49862(4) 0.02524(16) Uani 1 1 d .
C1 C 0.3367(3) 0.43485(18) 0.92308(14) 0.0162(4) Uani 1 1 d .
O1 O 0.3883(2) 0.48818(13) 0.85687(10) 0.0225(4) Uani 1 1 d .
C2 C 0.3430(3) 0.31213(17) 0.92018(14) 0.0163(4) Uani 1 1 d .
C3 C 0.3023(3) 0.25306(17) 0.99575(15) 0.0171(4) Uani 1 1 d .
C4 C 0.2687(3) 0.30760(18) 1.08260(15) 0.0181(4) Uani 1 1 d .
O4 O 0.2921(3) 0.25641(13) 1.14791(11) 0.0237(4) Uani 1 1 d .
C5 C 0.1319(3) 0.47868(19) 1.16340(15) 0.0191(4) Uani 1 1 d .
H5 H 0.1000 0.4361 1.2151 0.023 Uiso 1 1 calc R
C6 C 0.0965(3) 0.59290(19) 1.16510(16) 0.0226(5) Uani 1 1 d .
H6 H 0.0389 0.6284 1.2183 0.027 Uiso 1 1 calc R
C7 C 0.1450(3) 0.65480(18) 1.08966(15) 0.0202(5) Uani 1 1 d .
H7 H 0.1233 0.7326 1.0919 0.024 Uiso 1 1 calc R
C8 C 0.2255(3) 0.60398(18) 1.01031(15) 0.0179(4) Uani 1 1 d .
H8 H 0.2582 0.6467 0.9587 0.021 Uiso 1 1 calc R
C9 C 0.2571(3) 0.48964(17) 1.00792(14) 0.0157(4) Uani 1 1 d .
C10 C 0.2152(3) 0.42799(17) 1.08418(14) 0.0161(4) Uani 1 1 d .
C11 C 0.3956(4) 0.26283(19) 0.83155(15) 0.0234(5) Uani 1 1 d .
H11A H 0.5406 0.2561 0.8128 0.035 Uiso 1 1 calc R
H11B H 0.3366 0.3102 0.7904 0.035 Uiso 1 1 calc R
H11C H 0.3442 0.1899 0.8333 0.035 Uiso 1 1 calc R
C12 C 0.1230(3) 0.07371(17) 1.07684(15) 0.0196(4) Uani 1 1 d .
C13 C 0.1469(4) -0.01744(18) 1.12885(16) 0.0236(5) Uani 1 1 d .
H13 H 0.2701 -0.0606 1.1196 0.028 Uiso 1 1 calc R
C14 C -0.0082(3) -0.04670(19) 1.19488(16) 0.0216(5) Uani 1 1 d .
H14 H 0.0095 -0.1108 1.2290 0.026 Uiso 1 1 calc R
C15 C -0.1897(3) 0.01697(17) 1.21163(15) 0.0178(4) Uani 1 1 d .
C16 C -0.2129(4) 0.10761(19) 1.15761(16) 0.0217(5) Uani 1 1 d .
H16 H -0.3352 0.1515 1.1671 0.026 Uiso 1 1 calc R
C17 C -0.0600(4) 0.1351(2) 1.08995(16) 0.0233(5) Uani 1 1 d .
H17 H -0.0805 0.1958 1.0527 0.028 Uiso 1 1 calc R
C18 C -0.8228(3) -0.44058(18) 1.57574(14) 0.0180(4) Uani 1 1 d .
O18 O -0.8631(3) -0.49206(14) 1.64434(11) 0.0263(4) Uani 1 1 d .
C19 C -0.8413(3) -0.31683(18) 1.57592(14) 0.0179(4) Uani 1 1 d .
C20 C -0.8165(3) -0.26096(18) 1.49949(15) 0.0182(4) Uani 1 1 d .
C21 C -0.7794(3) -0.31758(18) 1.41337(14) 0.0182(4) Uani 1 1 d .
O21 O -0.8018(3) -0.26884(14) 1.34680(11) 0.0261(4) Uani 1 1 d .
C22 C -0.6457(3) -0.49101(19) 1.33476(15) 0.0206(5) Uani 1 1 d .
H22 H -0.6211 -0.4498 1.2820 0.025 Uiso 1 1 calc R
C23 C -0.6067(4) -0.6041(2) 1.33344(16) 0.0239(5) Uani 1 1 d .
H23 H -0.5550 -0.6403 1.2799 0.029 Uiso 1 1 calc R
C24 C -0.6434(4) -0.6647(2) 1.41067(16) 0.0229(5) Uani 1 1 d .
H24 H -0.6199 -0.7424 1.4093 0.028 Uiso 1 1 calc R
C25 C -0.7144(3) -0.61201(19) 1.49028(16) 0.0207(5) Uani 1 1 d .
H25 H -0.7372 -0.6534 1.5430 0.025 Uiso 1 1 calc R
C26 C -0.7513(3) -0.49786(18) 1.49127(14) 0.0176(4) Uani 1 1 d .
C27 C -0.7210(3) -0.43760(18) 1.41310(14) 0.0177(4) Uani 1 1 d .
C28 C -0.8896(4) -0.2651(2) 1.66398(15) 0.0236(5) Uani 1 1 d .
H28A H -0.8338 -0.1933 1.6609 0.035 Uiso 1 1 calc R
H28B H -0.8323 -0.3126 1.7056 0.035 Uiso 1 1 calc R
H28C H -1.0343 -0.2557 1.6831 0.035 Uiso 1 1 calc R
C29 C -0.6650(3) -0.07618(18) 1.41596(15) 0.0207(5) Uani 1 1 d .
C30 C -0.7065(4) -0.00782(19) 1.34834(16) 0.0234(5) Uani 1 1 d .
H30 H -0.8401 0.0169 1.3464 0.028 Uiso 1 1 calc R
C31 C -0.5516(4) 0.02436(19) 1.28341(16) 0.0223(5) Uani 1 1 d .
H31 H -0.5808 0.0721 1.2380 0.027 Uiso 1 1 calc R
C32 C -0.3531(3) -0.01261(17) 1.28412(14) 0.0177(4) Uani 1 1 d .
C33 C -0.3148(4) -0.0787(2) 1.35362(17) 0.0243(5) Uani 1 1 d .
H33 H -0.1814 -0.1032 1.3561 0.029 Uiso 1 1 calc R
C34 C -0.4678(4) -0.1092(2) 1.41926(16) 0.0246(5) Uani 1 1 d .
H34 H -0.4380 -0.1530 1.4667 0.029 Uiso 1 1 calc R

loop_
_atom_site_aniso_label
_atom_site_aniso_U_11
_atom_site_aniso_U_22
_atom_site_aniso_U_33
_atom_site_aniso_U_23
_atom_site_aniso_U_13
_atom_site_aniso_U_12
S1 0.0283(3) 0.0158(3) 0.0254(3) -0.0001(2) 0.0088(2) -0.0005(2)
S2 0.0285(3) 0.0193(3) 0.0227(3) -0.0008(2) 0.0079(2) -0.0015(2)
C1 0.0160(9) 0.0190(10) 0.0129(10) 0.0007(8) -0.0004(8) -0.0037(7)
O1 0.0268(8) 0.0229(8) 0.0162(8) 0.0033(7) 0.0009(7) -0.0051(6)
C2 0.0148(9) 0.0183(10) 0.0150(10) -0.0018(8) -0.0005(8) -0.0029(7)
C3 0.0166(9) 0.0145(9) 0.0183(11) -0.0002(8) 0.0017(8) -0.0020(7)
C4 0.0163(9) 0.0199(10) 0.0177(11) -0.0003(9) -0.0014(8) -0.0028(8)
O4 0.0307(9) 0.0221(8) 0.0186(8) 0.0048(7) -0.0051(7) -0.0038(7)
C5 0.0194(10) 0.0230(11) 0.0146(10) -0.0005(9) -0.0017(8) -0.0020(8)
C6 0.0229(11) 0.0259(12) 0.0182(11) -0.0064(9) -0.0015(9) 0.0001(9)
C7 0.0222(10) 0.0181(10) 0.0202(11) -0.0016(9) -0.0041(9) -0.0003(8)
C8 0.0197(10) 0.0182(10) 0.0160(11) 0.0017(8) -0.0041(8) -0.0013(8)
C9 0.0149(9) 0.0175(10) 0.0149(10) 0.0009(8) -0.0027(8) -0.0024(7)
C10 0.0155(9) 0.0180(10) 0.0142(10) 0.0000(8) -0.0015(8) -0.0017(7)
C11 0.0290(12) 0.0223(11) 0.0168(11) -0.0042(9) 0.0027(9) -0.0052(9)
C12 0.0222(10) 0.0153(10) 0.0198(11) -0.0014(8) 0.0004(9) -0.0032(8)
C13 0.0223(11) 0.0182(10) 0.0280(13) -0.0004(9) -0.0008(9) 0.0017(8)
C14 0.0222(10) 0.0180(10) 0.0233(12) 0.0043(9) -0.0024(9) -0.0005(8)
C15 0.0196(10) 0.0163(10) 0.0176(11) -0.0031(8) -0.0026(8) -0.0041(8)
C16 0.0226(11) 0.0202(10) 0.0214(11) 0.0039(9) -0.0020(9) -0.0029(8)
C17 0.0236(11) 0.0218(11) 0.0235(12) 0.0051(9) -0.0025(9) -0.0019(9)
C18 0.0173(10) 0.0220(10) 0.0143(11) 0.0006(9) -0.0010(8) -0.0051(8)
O18 0.0358(10) 0.0248(9) 0.0158(8) 0.0029(7) 0.0025(7) -0.0067(7)
C19 0.0194(10) 0.0192(10) 0.0141(10) -0.0001(8) 0.0013(8) -0.0055(8)
C20 0.0168(10) 0.0187(10) 0.0178(11) -0.0011(8) 0.0010(8) -0.0046(8)
C21 0.0184(10) 0.0215(11) 0.0143(10) 0.0011(9) -0.0009(8) -0.0052(8)
O21 0.0358(10) 0.0231(8) 0.0188(9) 0.0029(7) -0.0039(7) -0.0040(7)
C22 0.0224(10) 0.0259(11) 0.0122(10) -0.0017(9) -0.0001(8) -0.0022(9)
C23 0.0236(11) 0.0286(12) 0.0189(11) -0.0047(10) -0.0026(9) 0.0000(9)
C24 0.0256(11) 0.0221(11) 0.0211(12) -0.0026(9) -0.0049(9) 0.0004(9)
C25 0.0204(10) 0.0223(11) 0.0193(11) 0.0011(9) -0.0025(9) -0.0045(8)
C26 0.0173(9) 0.0206(10) 0.0144(10) -0.0016(8) -0.0002(8) -0.0048(8)
C27 0.0161(9) 0.0213(10) 0.0147(10) 0.0003(8) 0.0003(8) -0.0034(8)
C28 0.0319(12) 0.0232(11) 0.0145(11) -0.0042(9) 0.0002(9) -0.0053(9)
C29 0.0256(11) 0.0182(10) 0.0165(11) -0.0022(9) 0.0020(9) -0.0045(8)
C30 0.0206(10) 0.0227(11) 0.0246(12) 0.0018(10) 0.0003(9) 0.0005(8)
C31 0.0233(11) 0.0234(11) 0.0188(11) 0.0039(9) -0.0015(9) -0.0007(9)
C32 0.0220(10) 0.0149(10) 0.0158(10) 0.0000(8) -0.0017(8) -0.0043(8)
C33 0.0216(11) 0.0265(12) 0.0249(13) 0.0051(10) -0.0037(9) -0.0055(9)
C34 0.0289(12) 0.0253(12) 0.0190(11) 0.0080(9) -0.0026(10) -0.0065(9)

loop_
_atom_type_symbol
_atom_type_description
_atom_type_scat_dispersion_real
_atom_type_scat_dispersion_imag
_atom_type_scat_source
C C 0.0033 0.0016 'International Tables Vol C Tables 4.2.6.8 and 6.1.1.4'
H H 0.0000 0.0000 'International Tables Vol C Tables 4.2.6.8 and 6.1.1.4'
O O 0.0106 0.0060 'International Tables Vol C Tables 4.2.6.8 and 6.1.1.4'
S S 0.1246 0.1234 'International Tables Vol C Tables 4.2.6.8 and 6.1.1.4'

loop_
_geom_angle_atom_site_label_1
_geom_angle_atom_site_label_2
_geom_angle_atom_site_label_3
_geom_angle
C3 S1 C12 102.61(10)
C20 S2 C29 102.12(11)
O1 C1 C9 121.22(19)
O1 C1 C2 120.50(19)
C9 C1 C2 118.22(18)
C3 C2 C11 124.4(2)
C3 C2 C1 119.78(19)
C11 C2 C1 115.79(19)
C2 C3 C4 121.30(19)
C2 C3 S1 119.95(17)
C4 C3 S1 118.16(16)
O4 C4 C10 121.8(2)
O4 C4 C3 121.4(2)
C10 C4 C3 116.77(19)
C6 C5 C10 118.9(2)
C7 C6 C5 120.4(2)
C6 C7 C8 120.7(2)
C9 C8 C7 119.1(2)
C10 C9 C8 120.1(2)
C10 C9 C1 120.58(19)
C8 C9 C1 119.3(2)
C9 C10 C5 120.8(2)
C9 C10 C4 119.75(19)
C5 C10 C4 119.4(2)
C13 C12 C17 119.1(2)
C13 C12 S1 119.67(18)
C17 C12 S1 121.19(18)
C12 C13 C14 120.6(2)
C13 C14 C15 121.0(2)
C16 C15 C14 117.7(2)
C16 C15 C32 121.4(2)
C14 C15 C32 120.9(2)
C15 C16 C17 121.3(2)
C16 C17 C12 120.1(2)
O18 C18 C26 121.4(2)
O18 C18 C19 120.0(2)
C26 C18 C19 118.60(19)
C20 C19 C28 125.0(2)
C20 C19 C18 119.54(19)
C28 C19 C18 115.50(19)
C19 C20 C21 122.4(2)
C19 C20 S2 119.95(17)
C21 C20 S2 117.07(16)
O21 C21 C27 121.1(2)
O21 C21 C20 121.8(2)
C27 C21 C20 117.02(19)
C23 C22 C27 120.2(2)
C22 C23 C24 119.9(2)
C23 C24 C25 120.6(2)
C26 C25 C24 119.2(2)
C25 C26 C27 120.0(2)
C25 C26 C18 119.7(2)
C27 C26 C18 120.2(2)
C22 C27 C26 120.0(2)
C22 C27 C21 120.0(2)
C26 C27 C21 119.92(19)
C30 C29 C34 119.4(2)
C30 C29 S2 119.87(18)
C34 C29 S2 120.74(18)
C29 C30 C31 119.9(2)
C30 C31 C32 121.1(2)
C33 C32 C31 117.9(2)
C33 C32 C15 121.4(2)
C31 C32 C15 120.7(2)
C34 C33 C32 121.2(2)
C33 C34 C29 120.4(2)

loop_
_geom_bond_atom_site_label_1
_geom_bond_atom_site_label_2
_geom_bond_distance
S1 C3 1.754(2)
S1 C12 1.776(2)
S2 C20 1.762(2)
S2 C29 1.775(2)
C1 O1 1.219(3)
C1 C9 1.489(3)
C1 C2 1.497(3)
C2 C3 1.364(3)
C2 C11 1.494(3)
C3 C4 1.499(3)
C4 O4 1.216(3)
C4 C10 1.487(3)
C5 C6 1.397(3)
C5 C10 1.399(3)
C6 C7 1.386(3)
C7 C8 1.398(3)
C8 C9 1.396(3)
C9 C10 1.390(3)
C12 C13 1.381(3)
C12 C17 1.396(3)
C13 C14 1.395(3)
C14 C15 1.401(3)
C15 C16 1.395(3)
C15 C32 1.493(3)
C16 C17 1.395(3)
C18 O18 1.227(3)
C18 C26 1.490(3)
C18 C19 1.506(3)
C19 C20 1.351(3)
C19 C28 1.498(3)
C20 C21 1.499(3)
C21 O21 1.217(3)
C21 C27 1.489(3)
C22 C23 1.386(3)
C22 C27 1.393(3)
C23 C24 1.393(4)
C24 C25 1.401(3)
C25 C26 1.397(3)
C26 C27 1.401(3)
C29 C30 1.391(3)
C29 C34 1.393(4)
C30 C31 1.395(3)
C31 C32 1.405(3)
C32 C33 1.393(3)
C33 C34 1.387(3)
